data_1513512
loop_
_publ_author_name
'Gao, Bing'
'Zhao, Yanchuan'
'Ni, Chuanfa'
'Hu, Jinbo'

_publ_section_title
;
 AgF-mediated fluorinative homocoupling of gem-difluoroalkenes.
;
_journal_issue 1
_journal_name_full 'Organic letters'
_journal_page_first 102
_journal_page_last 105
_journal_paper_doi 10.1021/ol403083e
_journal_volume 16
_journal_year 2014
_chemical_formula_sum 'C18 H8 F6 N2'
_chemical_formula_weight 366.26
_chemical_name_systematic
; 
 ? 
;
_space_group_IT_number 12
_symmetry_cell_setting monoclinic
_symmetry_space_group_name_Hall '-C 2y'
_symmetry_space_group_name_H-M 'C 1 2/m 1'
_atom_sites_solution_hydrogens geom
_atom_sites_solution_primary direct
_atom_sites_solution_secondary difmap
_audit_creation_method SHELXL-97
_cell_angle_alpha 90.00
_cell_angle_beta 95.074(18)
_cell_angle_gamma 90.00
_cell_formula_units_Z 4
_cell_length_a 15.205(12)
_cell_length_b 9.060(8)
_cell_length_c 12.052(10)
_cell_measurement_reflns_used 896
_cell_measurement_temperature 293(2)
_cell_measurement_theta_max 42.545
_cell_measurement_theta_min 5.379
_cell_volume 1654(2)
_computing_cell_refinement 'Bruker SMART'
_computing_data_collection 'Bruker SMART'
_computing_data_reduction 'Bruker SHELXTL'
_computing_molecular_graphics 'Bruker SHELXTL'
_computing_publication_material 'Bruker SHELXTL'
_computing_structure_refinement 'SHELXL-97 (Sheldrick, 1997)'
_computing_structure_solution 'SHELXS-97 (Sheldrick, 1990)'
_diffrn_ambient_temperature 293(2)
_diffrn_measured_fraction_theta_full 0.994
_diffrn_measured_fraction_theta_max 0.994
_diffrn_measurement_device_type 'CCD area detector'
_diffrn_measurement_method 'phi and omega scans'
_diffrn_radiation_monochromator graphite
_diffrn_radiation_source 'fine-focus sealed tube'
_diffrn_radiation_type MoK\a
_diffrn_radiation_wavelength 0.71073
_diffrn_reflns_av_R_equivalents 0.0995
_diffrn_reflns_av_sigmaI/netI 0.0781
_diffrn_reflns_limit_h_max 18
_diffrn_reflns_limit_h_min -18
_diffrn_reflns_limit_k_max 10
_diffrn_reflns_limit_k_min -9
_diffrn_reflns_limit_l_max 8
_diffrn_reflns_limit_l_min -14
_diffrn_reflns_number 4283
_diffrn_reflns_theta_full 25.50
_diffrn_reflns_theta_max 25.50
_diffrn_reflns_theta_min 1.70
_exptl_absorpt_coefficient_mu 0.135
_exptl_absorpt_correction_T_max 1.0000
_exptl_absorpt_correction_T_min 0.0385
_exptl_absorpt_correction_type empirical
_exptl_absorpt_process_details sadabs
_exptl_crystal_colour colorless
_exptl_crystal_density_diffrn 1.471
_exptl_crystal_density_method 'not measured'
_exptl_crystal_description prismatic
_exptl_crystal_F_000 736
_exptl_crystal_size_max 0.254
_exptl_crystal_size_mid 0.211
_exptl_crystal_size_min 0.145
_refine_diff_density_max 0.358
_refine_diff_density_min -0.441
_refine_diff_density_rms 0.086
_refine_ls_extinction_method none
_refine_ls_goodness_of_fit_ref 1.062
_refine_ls_hydrogen_treatment constr
_refine_ls_matrix_type full
_refine_ls_number_parameters 154
_refine_ls_number_reflns 1635
_refine_ls_number_restraints 18
_refine_ls_restrained_S_all 1.172
_refine_ls_R_factor_all 0.1109
_refine_ls_R_factor_gt 0.0751
_refine_ls_shift/su_max 0.000
_refine_ls_shift/su_mean 0.000
_refine_ls_structure_factor_coef Fsqd
_refine_ls_weighting_details 'calc w=1/[\s^2^(Fo^2^)+(0.1448P)^2^+0.8651P] where P=(Fo^2^+2Fc^2^)/3'
_refine_ls_weighting_scheme calc
_refine_ls_wR_factor_gt 0.2232
_refine_ls_wR_factor_ref 0.2530
_reflns_number_gt 1094
_reflns_number_total 1635
_reflns_threshold_expression >2sigma(I)
_cod_data_source_file ol403083e_si_003.cif
_cod_data_source_block cd21323
_cod_depositor_comments
;
The following automatic conversions were performed:

'_symmetry_cell_setting' value 'Monoclinic' changed to 'monoclinic'
according to
/usr/data/users/saulius/automatic-downloads/current/ACS/lib/dictionaries/cif_core.dic
dictionary named 'cif_core.dic' version 2.4.2 from 2011-04-26.

Automatic conversion script
Id: cif_fix_values 2281 2013-09-26 08:29:07Z andrius 
;
_cod_original_sg_symbol_H-M C2/m
_cod_database_code 1513512

loop_
_symmetry_equiv_pos_as_xyz
'x, y, z'
'-x, y, -z'
'x+1/2, y+1/2, z'
'-x+1/2, y+1/2, -z'
'-x, -y, -z'
'x, -y, z'
'-x+1/2, -y+1/2, -z'
'x+1/2, -y+1/2, z'

loop_
_atom_site_label
_atom_site_type_symbol
_atom_site_fract_x
_atom_site_fract_y
_atom_site_fract_z
_atom_site_U_iso_or_equiv
_atom_site_adp_type
_atom_site_occupancy
_atom_site_symmetry_multiplicity
_atom_site_calc_flag
_atom_site_refinement_flags
_atom_site_disorder_assembly
_atom_site_disorder_group
N1 N -0.1224(4) 0.0000 0.9304(5) 0.0895(17) Uani 1 2 d S . .
N2 N 0.3675(6) 0.0000 1.2059(5) 0.114(2) Uani 1 2 d S . .
F1 F 0.1057(3) 0.0000 0.4479(3) 0.199(4) Uani 1 2 d S . .
F2 F 0.2196(3) 0.1153(3) 0.4156(2) 0.1238(13) Uani 1 1 d . . .
F3 F 0.3732(7) 0.0000 0.4697(7) 0.098(4) Uani 0.50 2 d SPU A 1
F4 F 0.4294(3) 0.1177(5) 0.6012(5) 0.1358(18) Uani 0.80 1 d PU A 1
F3' F 0.3760(9) 0.0915(14) 0.4915(12) 0.096(3) Uani 0.25 1 d PU . 2
F4' F 0.4522(11) 0.0000 0.6413(16) 0.148(4) Uani 0.40 2 d SPU A 2
C1 C -0.0666(4) 0.0000 0.8730(5) 0.0680(14) Uani 1 2 d S . .
C2 C 0.0047(3) 0.0000 0.7998(4) 0.0536(12) Uani 1 2 d S . .
C3 C 0.0385(2) 0.1319(4) 0.7659(3) 0.0629(10) Uani 1 1 d . . .
H3 H 0.0154 0.2205 0.7894 0.075 Uiso 1 1 calc R . .
C4 C 0.1063(2) 0.1329(4) 0.6972(3) 0.0612(10) Uani 1 1 d . . .
H4 H 0.1291 0.2219 0.6740 0.073 Uiso 1 1 calc R . .
C5 C 0.1403(3) 0.0000 0.6631(3) 0.0503(11) Uani 1 2 d S . .
C6 C 0.2168(3) 0.0000 0.5907(4) 0.0528(12) Uani 1 2 d S . .
C7 C 0.2993(3) 0.0000 0.6379(4) 0.0517(11) Uani 1 2 d S A .
C8 C 0.3165(3) 0.0000 0.7621(3) 0.0487(11) Uani 1 2 d S . .
C9 C 0.3240(2) 0.1324(4) 0.8201(3) 0.0596(10) Uani 1 1 d . . .
H9 H 0.3197 0.2214 0.7815 0.071 Uiso 1 1 calc R . .
C10 C 0.3377(3) 0.1324(4) 0.9344(3) 0.0623(10) Uani 1 1 d . . .
H10 H 0.3425 0.2213 0.9731 0.075 Uiso 1 1 calc R . .
C11 C 0.3444(3) 0.0000 0.9919(4) 0.0569(12) Uani 1 2 d S . .
C12 C 0.3563(5) 0.0000 1.1111(4) 0.0744(16) Uani 1 2 d S . .
C13 C 0.1906(4) 0.0000 0.4673(4) 0.0743(16) Uani 1 2 d S . .
C14 C 0.3816(4) 0.0000 0.5763(5) 0.0672(14) Uani 1 2 d S . .

loop_
_atom_site_aniso_label
_atom_site_aniso_U_11
_atom_site_aniso_U_22
_atom_site_aniso_U_33
_atom_site_aniso_U_23
_atom_site_aniso_U_13
_atom_site_aniso_U_12
N1 0.084(3) 0.073(3) 0.118(5) 0.000 0.044(3) 0.000
N2 0.198(7) 0.091(4) 0.050(3) 0.000 -0.003(4) 0.000
F1 0.096(3) 0.440(12) 0.054(2) 0.000 -0.024(2) 0.000
F2 0.215(4) 0.099(2) 0.0554(15) 0.0235(13) 0.0009(19) -0.009(2)
F3 0.093(5) 0.159(11) 0.043(4) 0.000 0.022(3) 0.000
F4 0.113(3) 0.113(3) 0.194(5) -0.045(3) 0.087(3) -0.047(3)
F3' 0.106(6) 0.096(8) 0.095(6) 0.037(5) 0.064(5) -0.007(6)
F4' 0.113(7) 0.170(10) 0.169(9) 0.000 0.058(7) 0.000
C1 0.067(3) 0.052(3) 0.087(4) 0.000 0.016(3) 0.000
C2 0.050(2) 0.057(3) 0.054(3) 0.000 0.0037(19) 0.000
C3 0.067(2) 0.049(2) 0.075(2) -0.0036(15) 0.0131(17) 0.0044(17)
C4 0.067(2) 0.050(2) 0.068(2) 0.0064(15) 0.0147(16) -0.0009(17)
C5 0.054(2) 0.053(3) 0.043(2) 0.000 -0.0013(19) 0.000
C6 0.066(3) 0.049(3) 0.044(2) 0.000 0.006(2) 0.000
C7 0.066(3) 0.050(3) 0.040(2) 0.000 0.010(2) 0.000
C8 0.051(2) 0.052(3) 0.044(2) 0.000 0.0076(18) 0.000
C9 0.082(2) 0.0470(19) 0.050(2) 0.0044(14) 0.0066(16) 0.0000(17)
C10 0.089(2) 0.049(2) 0.049(2) -0.0053(14) 0.0043(16) -0.0028(18)
C11 0.074(3) 0.052(3) 0.045(2) 0.000 0.007(2) 0.000
C12 0.119(5) 0.053(3) 0.050(3) 0.000 0.000(3) 0.000
C13 0.079(4) 0.093(4) 0.050(3) 0.000 0.001(3) 0.000
C14 0.064(3) 0.081(4) 0.058(3) 0.000 0.013(2) 0.000

loop_
_atom_type_symbol
_atom_type_description
_atom_type_scat_dispersion_real
_atom_type_scat_dispersion_imag
_atom_type_scat_source
C C 0.0033 0.0016 'International Tables Vol C Tables 4.2.6.8 and 6.1.1.4'
H H 0.0000 0.0000 'International Tables Vol C Tables 4.2.6.8 and 6.1.1.4'
N N 0.0061 0.0033 'International Tables Vol C Tables 4.2.6.8 and 6.1.1.4'
F F 0.0171 0.0103 'International Tables Vol C Tables 4.2.6.8 and 6.1.1.4'

loop_
_geom_angle_atom_site_label_1
_geom_angle_atom_site_label_2
_geom_angle_atom_site_label_3
_geom_angle
_geom_angle_site_symmetry_1
_geom_angle_site_symmetry_3
C14 F3' F3' 50.9(7) . 6
N1 C1 C2 180.0(6) . .
C3 C2 C3 120.5(4) 6 .
C3 C2 C1 119.8(2) 6 .
C3 C2 C1 119.8(2) . .
C2 C3 C4 120.1(3) . .
C2 C3 H3 119.9 . .
C4 C3 H3 119.9 . .
C3 C4 C5 119.4(3) . .
C3 C4 H4 120.3 . .
C5 C4 H4 120.3 . .
C4 C5 C4 120.5(4) . 6
C4 C5 C6 119.7(2) . .
C4 C5 C6 119.8(2) 6 .
C7 C6 C13 125.4(4) . .
C7 C6 C5 119.8(4) . .
C13 C6 C5 114.8(4) . .
C6 C7 C8 120.1(4) . .
C6 C7 C14 125.5(4) . .
C8 C7 C14 114.3(4) . .
C9 C8 C9 119.7(4) 6 .
C9 C8 C7 120.2(2) 6 .
C9 C8 C7 120.2(2) . .
C10 C9 C8 120.2(3) . .
C10 C9 H9 119.9 . .
C8 C9 H9 119.9 . .
C9 C10 C11 120.0(3) . .
C9 C10 H10 120.0 . .
C11 C10 H10 120.0 . .
C10 C11 C10 120.1(4) . 6
C10 C11 C12 120.0(2) . .
C10 C11 C12 120.0(2) 6 .
N2 C12 C11 178.6(8) . .
F1 C13 F2 106.6(4) . .
F1 C13 F2 106.6(4) . 6
F2 C13 F2 105.5(5) . 6
F1 C13 C6 110.6(5) . .
F2 C13 C6 113.5(3) . .
F2 C13 C6 113.5(3) 6 .
F4' C14 F3 128.5(9) . .
F4' C14 F4 55.8(4) . .
F3 C14 F4 103.5(5) . .
F4' C14 F4 55.8(4) . 6
F3 C14 F4 103.5(5) . 6
F4 C14 F4 108.9(7) . 6
F4' C14 F3' 118.2(8) . .
F3 C14 F3' 39.1(7) . .
F4 C14 F3' 70.2(7) . .
F4 C14 F3' 133.5(7) 6 .
F4' C14 F3' 118.2(8) . 6
F3 C14 F3' 39.1(7) . 6
F4 C14 F3' 133.4(7) . 6
F4 C14 F3' 70.2(7) 6 6
F3' C14 F3' 78.3(14) . 6
F4' C14 C7 112.8(8) . .
F3 C14 C7 118.7(6) . .
F4 C14 C7 110.8(3) . .
F4 C14 C7 110.8(3) 6 .
F3' C14 C7 112.6(6) . .
F3' C14 C7 112.6(6) 6 .

loop_
_geom_bond_atom_site_label_1
_geom_bond_atom_site_label_2
_geom_bond_distance
_geom_bond_site_symmetry_2
N1 C1 1.141(7) .
N2 C12 1.141(7) .
F1 C13 1.292(8) .
F2 C13 1.312(4) .
F3 C14 1.280(10) .
F4 C14 1.311(5) .
F3' C14 1.313(13) .
F3' F3' 1.66(3) 6
F4' C14 1.272(19) .
C1 C2 1.456(7) .
C2 C3 1.377(4) 6
C2 C3 1.377(4) .
C3 C4 1.379(5) .
C3 H3 0.9300 .
C4 C5 1.387(4) .
C4 H4 0.9300 .
C5 C4 1.387(4) 6
C5 C6 1.514(7) .
C6 C7 1.330(7) .
C6 C13 1.506(7) .
C7 C8 1.497(6) .
C7 C14 1.510(7) .
C8 C9 1.388(4) 6
C8 C9 1.388(4) .
C9 C10 1.376(5) .
C9 H9 0.9300 .
C10 C11 1.385(4) .
C10 H10 0.9300 .
C11 C10 1.385(4) 6
C11 C12 1.431(7) .
C13 F2 1.312(4) 6
C14 F4 1.311(5) 6
C14 F3' 1.313(13) 6

loop_
_geom_torsion_atom_site_label_1
_geom_torsion_atom_site_label_2
_geom_torsion_atom_site_label_3
_geom_torsion_atom_site_label_4
_geom_torsion
_geom_torsion_site_symmetry_1
_geom_torsion_site_symmetry_4
N1 C1 C2 C3 90(100) . 6
N1 C1 C2 C3 -90(100) . .
C3 C2 C3 C4 0.2(7) 6 .
C1 C2 C3 C4 179.6(4) . .
C2 C3 C4 C5 -0.3(6) . .
C3 C4 C5 C4 0.3(7) . 6
C3 C4 C5 C6 -178.0(4) . .
C4 C5 C6 C7 89.2(3) . .
C4 C5 C6 C7 -89.2(3) 6 .
C4 C5 C6 C13 -90.8(3) . .
C4 C5 C6 C13 90.8(3) 6 .
C13 C6 C7 C8 180.0 . .
C5 C6 C7 C8 0.000(1) . .
C13 C6 C7 C14 0.000(1) . .
C5 C6 C7 C14 180.000(1) . .
C6 C7 C8 C9 89.6(4) . 6
C14 C7 C8 C9 -90.4(4) . 6
C6 C7 C8 C9 -89.6(4) . .
C14 C7 C8 C9 90.4(4) . .
C9 C8 C9 C10 -0.7(7) 6 .
C7 C8 C9 C10 178.4(4) . .
C8 C9 C10 C11 0.2(6) . .
C9 C10 C11 C10 0.3(8) . 6
C9 C10 C11 C12 -178.3(5) . .
C10 C11 C12 N2 -90.7(5) . .
C10 C11 C12 N2 90.7(5) 6 .
C7 C6 C13 F1 180.0 . .
C5 C6 C13 F1 0.0 . .
C7 C6 C13 F2 -60.2(4) . .
C5 C6 C13 F2 119.8(4) . .
C7 C6 C13 F2 60.2(4) . 6
C5 C6 C13 F2 -119.8(4) . 6
F3' F3' C14 F4' 115.8(9) 6 .
F3' F3' C14 F3 -1.5(16) 6 .
F3' F3' C14 F4 145.2(5) 6 .
F3' F3' C14 F4 47.6(7) 6 6
F3' F3' C14 C7 -109.8(8) 6 .
C6 C7 C14 F4' 180.000(4) . .
C8 C7 C14 F4' 0.000(3) . .
C6 C7 C14 F3 0.000(2) . .
C8 C7 C14 F3 180.000(1) . .
C6 C7 C14 F4 119.5(5) . .
C8 C7 C14 F4 -60.5(5) . .
C6 C7 C14 F4 -119.5(5) . 6
C8 C7 C14 F4 60.5(5) . 6
C6 C7 C14 F3' 43.1(8) . .
C8 C7 C14 F3' -136.9(8) . .
C6 C7 C14 F3' -43.1(8) . 6
C8 C7 C14 F3' 136.9(8) . 6
